data_4060798
loop_
_publ_author_name
'Lee, Heung-Sae'
'Bae, Jin-Young'
'Kim, Dae-Hyun'
'Kim, Hoon Sik'
'Kim, Sung-Joon'
'Cho, Sungil'
'Ko, Jaejung'
'Kang, Sang Ook'

_publ_section_title
;
Rhodium and Iridium Phosphinothiolato Complexes. Synthesis and Crystal 
Structures of Mononuclear [M(cod)(S,P-SC~2~B~10~H~10~PPh~2~)] and 
Dinuclear [M~2~(CO)~2~(S,P-\m-SC~2~B~10~H~10~PPh~2~)] (M = Rh, Ir) 
and Their Performance in Catalytic Carbonylation
;
_journal_issue 1
_journal_name_full Organometallics
_journal_page_first 210
_journal_page_last 219
_journal_paper_doi 10.1021/om0107789
_journal_volume 21
_journal_year 2002
_chemical_formula_sum 'C22 H32 B10 Ir P S'
_chemical_formula_weight 659.81
_space_group_IT_number 14
_symmetry_cell_setting monoclinic
_symmetry_space_group_name_Hall '-P 2yn'
_symmetry_space_group_name_H-M 'P 1 21/n 1'
_atom_sites_solution_hydrogens geom
_atom_sites_solution_primary direct
_atom_sites_solution_secondary difmap
_audit_creation_method SHELXL-97
_cell_angle_alpha 90.00
_cell_angle_beta 99.366(6)
_cell_angle_gamma 90.00
_cell_formula_units_Z 4
_cell_length_a 12.6869(10)
_cell_length_b 11.1010(6)
_cell_length_c 18.7413(10)
_cell_measurement_reflns_used 25
_cell_measurement_temperature 293(2)
_cell_measurement_theta_max 13.39
_cell_measurement_theta_min 11.49
_cell_volume 2604.3(3)
_computing_cell_refinement 'CAD-4 software (Enraf-Nonius, 1988)'
_computing_data_collection 'CAD-4 software (Enraf-Nonius, 1988)'
_computing_data_reduction 'Xtal3.2 (Hall & Stewart, 1992)'
_computing_molecular_graphics 'ORTEP3 (Jonson & Burrett, 1998)'
_computing_publication_material SHELXL-97(Sheldrick,1997)
_computing_structure_refinement 'SHELXL-97 (Sheldrick, 1997)'
_computing_structure_solution 'SHELXS-97 (Sheldrick, 1990)'
_diffrn_ambient_temperature 293(2)
_diffrn_measured_fraction_theta_full 0.948
_diffrn_measured_fraction_theta_max 0.948
_diffrn_measurement_device_type 'Enraf-Nonius CAD-4'
_diffrn_measurement_method \w/2q
_diffrn_radiation_monochromator graphite
_diffrn_radiation_source 'fine-focus sealed tube'
_diffrn_radiation_type MoK\a
_diffrn_radiation_wavelength 0.71070
_diffrn_reflns_av_R_equivalents 0.0155
_diffrn_reflns_av_sigmaI/netI 0.0279
_diffrn_reflns_limit_h_max 15
_diffrn_reflns_limit_h_min 0
_diffrn_reflns_limit_k_max 13
_diffrn_reflns_limit_k_min 0
_diffrn_reflns_limit_l_max 23
_diffrn_reflns_limit_l_min -23
_diffrn_reflns_number 5376
_diffrn_reflns_theta_full 25.97
_diffrn_reflns_theta_max 25.97
_diffrn_reflns_theta_min 1.81
_diffrn_standards_decay_% 4.47
_diffrn_standards_interval_count 3600
_diffrn_standards_number 3
_exptl_absorpt_coefficient_mu 5.281
_exptl_absorpt_correction_T_max 1.0000
_exptl_absorpt_correction_T_min 0.4251
_exptl_absorpt_correction_type psi-scan
_exptl_crystal_colour colorless
_exptl_crystal_density_diffrn 1.683
_exptl_crystal_density_method 'not measured'
_exptl_crystal_description block
_exptl_crystal_F_000 1288
_exptl_crystal_size_max 0.4
_exptl_crystal_size_mid 0.25
_exptl_crystal_size_min 0.1
_refine_diff_density_max 0.795
_refine_diff_density_min -0.911
_refine_diff_density_rms 0.098
_refine_ls_extinction_method none
_refine_ls_goodness_of_fit_ref 0.703
_refine_ls_hydrogen_treatment mixed
_refine_ls_matrix_type full
_refine_ls_number_parameters 336
_refine_ls_number_reflns 5101
_refine_ls_number_restraints 0
_refine_ls_restrained_S_all 0.703
_refine_ls_R_factor_all 0.0373
_refine_ls_R_factor_gt 0.0235
_refine_ls_shift/su_max 0.000
_refine_ls_shift/su_mean 0.000
_refine_ls_structure_factor_coef Fsqd
_refine_ls_weighting_details 'w=1/[\s^2^(Fo^2^)+(0.1000P)^2^+0.0000P] where P=(Fo^2^+2Fc^2^)/3'
_refine_ls_weighting_scheme calc
_refine_ls_wR_factor_gt 0.0733
_refine_ls_wR_factor_ref 0.0861
_reflns_number_gt 4255
_reflns_number_total 5101
_reflns_threshold_expression >2sigma(I)
_cod_depositor_comments
;
The following automatic conversions were performed:
'_symmetry_cell_setting' value 'Monoclinic' changed to 'monoclinic'
according to '/home/saulius/struct/CIF-dictionaries/cif_core.dic'
dictionary named 'cif_core.dic' version 2.4.1 from 2010-06-29.

Automatic conversion script
Id: cif_fix_enum 1527 2010-12-29 10:47:43Z saulius 
;
_cod_original_sg_symbol_H-M 'P 21/n'
_cod_database_code 4060798

loop_
_symmetry_equiv_pos_as_xyz
'x, y, z'
'-x+1/2, y+1/2, -z+1/2'
'-x, -y, -z'
'x-1/2, -y-1/2, z-1/2'

loop_
_atom_site_label
_atom_site_type_symbol
_atom_site_fract_x
_atom_site_fract_y
_atom_site_fract_z
_atom_site_U_iso_or_equiv
_atom_site_adp_type
_atom_site_occupancy
_atom_site_calc_flag
_atom_site_refinement_flags
_atom_site_disorder_assembly
_atom_site_disorder_group
Ir1 Ir 0.033358(12) 0.221065(14) 0.122795(8) 0.02446(8) Uani 1 d . . .
S1 S -0.08483(9) 0.10294(11) 0.04865(6) 0.0345(3) Uani 1 d . . .
P1 P -0.10377(8) 0.33255(10) 0.15105(5) 0.0238(2) Uani 1 d . . .
C1 C -0.2134(3) 0.1750(4) 0.0369(2) 0.0283(9) Uani 1 d . . .
C2 C -0.2300(3) 0.2971(4) 0.0866(2) 0.0257(9) Uani 1 d . . .
C3 C -0.1401(4) 0.2974(4) 0.2388(2) 0.0281(9) Uani 1 d . . .
C4 C -0.0989(4) 0.1923(4) 0.2732(2) 0.0324(10) Uani 1 d . . .
H4 H -0.0519 0.1443 0.2524 0.039 Uiso 1 calc R . .
C5 C -0.1285(4) 0.1595(5) 0.3389(2) 0.0403(11) Uani 1 d . . .
H5 H -0.1022 0.0888 0.3619 0.048 Uiso 1 calc R . .
C6 C -0.1966(5) 0.2317(5) 0.3695(3) 0.0438(12) Uani 1 d . . .
H6 H -0.2156 0.2094 0.4135 0.053 Uiso 1 calc R . .
C7 C -0.2373(4) 0.3364(5) 0.3367(2) 0.0378(11) Uani 1 d . . .
H7 H -0.2833 0.3843 0.3584 0.045 Uiso 1 calc R . .
C8 C -0.2089(4) 0.3703(4) 0.2706(2) 0.0341(10) Uani 1 d . . .
H8 H -0.2358 0.4410 0.2479 0.041 Uiso 1 calc R . .
C9 C -0.0821(3) 0.4953(4) 0.1504(2) 0.0281(9) Uani 1 d . . .
C10 C -0.0539(4) 0.5569(4) 0.2150(3) 0.0384(11) Uani 1 d . . .
H10 H -0.0568 0.5184 0.2587 0.046 Uiso 1 calc R . .
C11 C -0.0212(4) 0.6770(5) 0.2145(4) 0.0489(13) Uani 1 d . . .
H11 H -0.0041 0.7191 0.2577 0.059 Uiso 1 calc R . .
C12 C -0.0141(5) 0.7330(5) 0.1498(5) 0.0598(18) Uani 1 d . . .
H12 H 0.0090 0.8124 0.1496 0.072 Uiso 1 calc R . .
C13 C -0.0409(4) 0.6725(5) 0.0861(3) 0.0494(13) Uani 1 d . . .
H13 H -0.0366 0.7114 0.0427 0.059 Uiso 1 calc R . .
C14 C -0.0746(4) 0.5537(4) 0.0855(3) 0.0382(11) Uani 1 d . . .
H14 H -0.0921 0.5129 0.0419 0.046 Uiso 1 calc R . .
C15 C 0.1396(4) 0.2828(5) 0.2165(3) 0.0466(14) Uani 1 d . . .
H15 H 0.1037 0.3237 0.2522 0.056 Uiso 1 calc R . .
C16 C 0.1532(4) 0.3555(5) 0.1568(3) 0.0442(12) Uani 1 d . . .
H16 H 0.1249 0.4373 0.1587 0.053 Uiso 1 calc R . .
C17 C 0.2475(5) 0.3456(6) 0.1156(4) 0.0615(16) Uani 1 d . . .
H17A H 0.2350 0.3998 0.0745 0.074 Uiso 1 calc R . .
H17B H 0.3114 0.3729 0.1470 0.074 Uiso 1 calc R . .
C18 C 0.2671(5) 0.2251(6) 0.0895(5) 0.069(2) Uani 1 d . . .
H18A H 0.3243 0.1886 0.1233 0.083 Uiso 1 calc R . .
H18B H 0.2920 0.2328 0.0435 0.083 Uiso 1 calc R . .
C19 C 0.1725(4) 0.1412(5) 0.0800(3) 0.0409(11) Uani 1 d . . .
H19 H 0.1550 0.1051 0.0318 0.049 Uiso 1 calc R . .
C20 C 0.1481(4) 0.0718(5) 0.1348(3) 0.0479(13) Uani 1 d . . .
H20 H 0.1161 -0.0059 0.1187 0.058 Uiso 1 calc R . .
C21 C 0.2053(7) 0.0707(7) 0.2118(4) 0.089(3) Uani 1 d . . .
H21A H 0.1665 0.0179 0.2396 0.107 Uiso 1 calc R . .
H21B H 0.2756 0.0360 0.2124 0.107 Uiso 1 calc R . .
C22 C 0.2182(5) 0.1877(8) 0.2483(3) 0.070(2) Uani 1 d . . .
H22A H 0.2899 0.2169 0.2470 0.084 Uiso 1 calc R . .
H22B H 0.2114 0.1763 0.2987 0.084 Uiso 1 calc R . .
B3 B -0.2243(4) 0.3131(5) -0.0043(3) 0.0293(10) Uani 1 d . . .
H3 H -0.1584 0.3576 -0.0255 0.035 Uiso 1 calc R . .
B4 B -0.2895(4) 0.1846(5) -0.0471(3) 0.0340(11) Uani 1 d . . .
H4A H -0.2665 0.1463 -0.0965 0.041 Uiso 1 calc R . .
B5 B -0.3288(4) 0.0918(5) 0.0208(3) 0.0357(11) Uani 1 d . . .
H5A H -0.3315 -0.0068 0.0150 0.043 Uiso 1 calc R . .
B6 B -0.2870(4) 0.1618(5) 0.1064(3) 0.0318(10) Uani 1 d . . .
H6A H -0.2613 0.1096 0.1561 0.038 Uiso 1 calc R . .
B7 B -0.3181(4) 0.3954(5) 0.0381(3) 0.0302(10) Uani 1 d . . .
H7A H -0.3135 0.4939 0.0441 0.036 Uiso 1 calc R . .
B9 B -0.4245(5) 0.1860(5) -0.0318(3) 0.0405(13) Uani 1 d . . .
H9 H -0.4900 0.1493 -0.0715 0.049 Uiso 1 calc R . .
B8 B -0.3596(5) 0.3250(5) -0.0468(3) 0.0385(12) Uani 1 d . . .
H8A H -0.3832 0.3785 -0.0962 0.046 Uiso 1 calc R . .
B10 B -0.4219(4) 0.1714(5) 0.0646(3) 0.0374(11) Uani 1 d . . .
H10A H -0.4853 0.1249 0.0876 0.045 Uiso 1 calc R . .
B11 B -0.3575(4) 0.3016(5) 0.1060(3) 0.0311(11) Uani 1 d . . .
H11A H -0.3790 0.3401 0.1558 0.037 Uiso 1 calc R . .
B12 B -0.4415(4) 0.3159(5) 0.0213(3) 0.0387(12) Uani 1 d . . .
H12A H -0.5187 0.3629 0.0156 0.046 Uiso 1 calc R . .

loop_
_atom_site_aniso_label
_atom_site_aniso_U_11
_atom_site_aniso_U_22
_atom_site_aniso_U_33
_atom_site_aniso_U_23
_atom_site_aniso_U_13
_atom_site_aniso_U_12
Ir1 0.01988(11) 0.02545(11) 0.02757(11) -0.00202(6) 0.00247(7) 0.00230(6)
S1 0.0257(5) 0.0299(5) 0.0454(6) -0.0112(5) -0.0018(4) 0.0060(5)
P1 0.0228(5) 0.0236(5) 0.0253(5) 0.0000(4) 0.0053(4) 0.0011(4)
C1 0.024(2) 0.027(2) 0.033(2) -0.0027(18) 0.0021(17) 0.0043(18)
C2 0.020(2) 0.0266(19) 0.030(2) -0.0024(16) 0.0026(17) -0.0006(16)
C3 0.030(2) 0.030(2) 0.025(2) -0.0006(17) 0.0055(17) -0.0039(18)
C4 0.032(2) 0.033(2) 0.031(2) 0.0025(18) 0.0028(19) -0.0023(19)
C5 0.043(3) 0.043(3) 0.033(2) 0.007(2) 0.002(2) -0.008(2)
C6 0.046(3) 0.057(3) 0.029(3) 0.000(2) 0.010(2) -0.018(3)
C7 0.034(3) 0.044(3) 0.038(2) -0.010(2) 0.015(2) -0.011(2)
C8 0.034(2) 0.033(2) 0.037(2) -0.0023(19) 0.0100(19) -0.0050(19)
C9 0.027(2) 0.0213(18) 0.037(2) 0.0011(17) 0.0081(17) -0.0007(17)
C10 0.033(2) 0.033(2) 0.051(3) -0.003(2) 0.009(2) -0.006(2)
C11 0.038(3) 0.036(3) 0.073(4) -0.012(3) 0.009(3) -0.007(2)
C12 0.036(3) 0.028(3) 0.117(6) 0.003(3) 0.019(3) -0.007(2)
C13 0.040(3) 0.036(3) 0.075(4) 0.015(3) 0.018(3) -0.006(2)
C14 0.030(2) 0.033(2) 0.053(3) 0.006(2) 0.012(2) 0.004(2)
C15 0.032(3) 0.068(4) 0.038(3) -0.023(2) -0.001(2) 0.006(2)
C16 0.025(2) 0.043(3) 0.064(3) -0.022(3) 0.007(2) -0.005(2)
C17 0.045(3) 0.052(3) 0.094(5) -0.004(3) 0.031(3) -0.013(3)
C18 0.038(3) 0.088(5) 0.090(5) -0.037(4) 0.036(4) -0.014(3)
C19 0.028(2) 0.046(3) 0.050(3) -0.012(2) 0.010(2) 0.003(2)
C20 0.040(3) 0.038(3) 0.063(3) -0.003(2) -0.004(2) 0.018(2)
C21 0.110(6) 0.071(4) 0.071(4) 0.017(4) -0.030(4) 0.037(5)
C22 0.039(3) 0.122(6) 0.042(3) -0.005(4) -0.012(3) 0.019(4)
B3 0.028(3) 0.032(2) 0.029(2) 0.004(2) 0.0094(19) 0.005(2)
B4 0.033(3) 0.035(3) 0.031(2) -0.006(2) -0.003(2) 0.004(2)
B5 0.027(3) 0.030(2) 0.048(3) -0.001(2) -0.002(2) -0.002(2)
B6 0.022(2) 0.034(2) 0.039(3) 0.003(2) 0.0030(19) -0.007(2)
B7 0.027(2) 0.027(2) 0.036(2) 0.003(2) 0.007(2) 0.006(2)
B9 0.034(3) 0.037(3) 0.046(3) -0.004(3) -0.006(2) 0.001(2)
B8 0.036(3) 0.041(3) 0.037(3) 0.008(2) -0.001(2) 0.008(3)
B10 0.023(2) 0.041(3) 0.047(3) 0.000(3) 0.002(2) -0.002(2)
B11 0.023(3) 0.030(2) 0.041(3) -0.002(2) 0.009(2) 0.001(2)
B12 0.027(3) 0.038(3) 0.050(3) -0.003(3) 0.003(2) 0.007(2)

loop_
_atom_type_symbol
_atom_type_description
_atom_type_scat_dispersion_real
_atom_type_scat_dispersion_imag
_atom_type_scat_source
C C 0.0033 0.0016 'International Tables Vol C Tables 4.2.6.8 and 6.1.1.4'
B B 0.0013 0.0007 'International Tables Vol C Tables 4.2.6.8 and 6.1.1.4'
H H 0.0000 0.0000 'International Tables Vol C Tables 4.2.6.8 and 6.1.1.4'
S S 0.1246 0.1234 'International Tables Vol C Tables 4.2.6.8 and 6.1.1.4'
P P 0.1023 0.0942 'International Tables Vol C Tables 4.2.6.8 and 6.1.1.4'
Ir Ir -1.4442 7.9887 'International Tables Vol C Tables 4.2.6.8 and 6.1.1.4'

loop_
_geom_angle_atom_site_label_1
_geom_angle_atom_site_label_2
_geom_angle_atom_site_label_3
_geom_angle
_geom_angle_site_symmetry_1
_geom_angle_site_symmetry_3
_geom_angle_publ_flag
C15 Ir1 C16 38.4(2) . . ?
C15 Ir1 C20 80.7(2) . . ?
C16 Ir1 C20 93.9(2) . . ?
C15 Ir1 C19 89.59(19) . . ?
C16 Ir1 C19 79.64(19) . . ?
C20 Ir1 C19 35.7(2) . . ?
C15 Ir1 P1 92.20(14) . . ?
C16 Ir1 P1 94.85(14) . . ?
C20 Ir1 P1 155.57(16) . . ?
C19 Ir1 P1 168.60(14) . . ?
C15 Ir1 S1 160.77(17) . . ?
C16 Ir1 S1 160.11(16) . . ?
C20 Ir1 S1 89.30(15) . . ?
C19 Ir1 S1 91.85(13) . . ?
P1 Ir1 S1 90.16(4) . . ?
C1 S1 Ir1 108.15(15) . . ?
C3 P1 C9 106.16(19) . . ?
C3 P1 C2 102.7(2) . . ?
C9 P1 C2 108.37(19) . . ?
C3 P1 Ir1 114.25(15) . . ?
C9 P1 Ir1 114.61(14) . . ?
C2 P1 Ir1 109.93(13) . . ?
C2 C1 B4 110.9(3) . . ?
C2 C1 B3 61.2(3) . . ?
B4 C1 B3 62.4(3) . . ?
C2 C1 B5 110.6(3) . . ?
B4 C1 B5 62.2(3) . . ?
B3 C1 B5 113.5(3) . . ?
C2 C1 B6 61.2(3) . . ?
B4 C1 B6 113.9(3) . . ?
B3 C1 B6 113.7(3) . . ?
B5 C1 B6 62.4(3) . . ?
C2 C1 S1 119.0(3) . . ?
B4 C1 S1 120.3(3) . . ?
B3 C1 S1 117.3(3) . . ?
B5 C1 S1 120.9(3) . . ?
B6 C1 S1 117.5(3) . . ?
C1 C2 B7 110.6(3) . . ?
C1 C2 B11 110.5(3) . . ?
B7 C2 B11 62.5(3) . . ?
C1 C2 B3 60.4(3) . . ?
B7 C2 B3 62.6(3) . . ?
B11 C2 B3 113.5(4) . . ?
C1 C2 B6 60.8(3) . . ?
B7 C2 B6 114.0(3) . . ?
B11 C2 B6 62.6(3) . . ?
B3 C2 B6 112.8(3) . . ?
C1 C2 P1 110.7(3) . . ?
B7 C2 P1 128.3(3) . . ?
B11 C2 P1 126.2(3) . . ?
B3 C2 P1 116.3(3) . . ?
B6 C2 P1 112.6(3) . . ?
C4 C3 C8 120.2(4) . . ?
C4 C3 P1 117.8(3) . . ?
C8 C3 P1 122.0(3) . . ?
C5 C4 C3 119.5(5) . . ?
C6 C5 C4 119.7(5) . . ?
C5 C6 C7 121.6(4) . . ?
C6 C7 C8 119.4(5) . . ?
C3 C8 C7 119.5(4) . . ?
C10 C9 C14 119.1(4) . . ?
C10 C9 P1 120.0(3) . . ?
C14 C9 P1 119.8(3) . . ?
C9 C10 C11 120.0(5) . . ?
C12 C11 C10 119.9(6) . . ?
C13 C12 C11 120.4(5) . . ?
C12 C13 C14 120.5(5) . . ?
C13 C14 C9 120.1(5) . . ?
C16 C15 C22 123.7(5) . . ?
C16 C15 Ir1 71.1(3) . . ?
C22 C15 Ir1 112.8(4) . . ?
C15 C16 C17 124.4(5) . . ?
C15 C16 Ir1 70.5(3) . . ?
C17 C16 Ir1 112.0(4) . . ?
C18 C17 C16 115.1(5) . . ?
C17 C18 C19 115.5(5) . . ?
C20 C19 C18 122.3(6) . . ?
C20 C19 Ir1 70.3(3) . . ?
C18 C19 Ir1 111.8(3) . . ?
C19 C20 C21 126.5(6) . . ?
C19 C20 Ir1 73.9(3) . . ?
C21 C20 Ir1 108.2(4) . . ?
C22 C21 C20 116.2(5) . . ?
C21 C22 C15 114.8(5) . . ?
C1 B3 C2 58.4(3) . . ?
C1 B3 B4 58.8(3) . . ?
C2 B3 B4 105.8(3) . . ?
C1 B3 B8 105.7(4) . . ?
C2 B3 B8 104.9(3) . . ?
B4 B3 B8 60.8(3) . . ?
C1 B3 B7 105.5(3) . . ?
C2 B3 B7 58.4(3) . . ?
B4 B3 B7 108.5(4) . . ?
B8 B3 B7 59.8(3) . . ?
C1 B4 B5 59.0(3) . . ?
C1 B4 B3 58.8(3) . . ?
B5 B4 B3 108.0(4) . . ?
C1 B4 B9 105.4(4) . . ?
B5 B4 B9 59.9(3) . . ?
B3 B4 B9 108.0(4) . . ?
C1 B4 B8 104.9(4) . . ?
B5 B4 B8 107.8(4) . . ?
B3 B4 B8 59.7(3) . . ?
B9 B4 B8 60.1(3) . . ?
C1 B5 B4 58.7(3) . . ?
C1 B5 B9 105.5(4) . . ?
B4 B5 B9 60.3(3) . . ?
C1 B5 B10 105.2(4) . . ?
B4 B5 B10 109.2(4) . . ?
B9 B5 B10 61.2(3) . . ?
C1 B5 B6 59.1(3) . . ?
B4 B5 B6 108.3(4) . . ?
B9 B5 B6 108.6(4) . . ?
B10 B5 B6 59.4(3) . . ?
C1 B6 C2 58.0(3) . . ?
C1 B6 B10 105.4(4) . . ?
C2 B6 B10 105.1(4) . . ?
C1 B6 B5 58.5(3) . . ?
C2 B6 B5 105.0(3) . . ?
B10 B6 B5 60.2(3) . . ?
C1 B6 B11 104.8(3) . . ?
C2 B6 B11 58.2(3) . . ?
B10 B6 B11 59.9(3) . . ?
B5 B6 B11 107.4(4) . . ?
C2 B7 B8 105.6(3) . . ?
C2 B7 B11 58.8(3) . . ?
B8 B7 B11 107.9(4) . . ?
C2 B7 B12 104.9(4) . . ?
B8 B7 B12 59.9(3) . . ?
B11 B7 B12 59.7(3) . . ?
C2 B7 B3 59.1(3) . . ?
B8 B7 B3 59.9(3) . . ?
B11 B7 B3 107.7(3) . . ?
B12 B7 B3 107.3(4) . . ?
B5 B9 B4 59.7(3) . . ?
B5 B9 B12 107.5(4) . . ?
B4 B9 B12 107.6(4) . . ?
B5 B9 B8 107.7(4) . . ?
B4 B9 B8 60.3(3) . . ?
B12 B9 B8 59.5(3) . . ?
B5 B9 B10 59.5(3) . . ?
B4 B9 B10 107.3(4) . . ?
B12 B9 B10 60.0(3) . . ?
B8 B9 B10 107.5(4) . . ?
B12 B8 B7 60.2(3) . . ?
B12 B8 B3 108.0(4) . . ?
B7 B8 B3 60.4(3) . . ?
B12 B8 B9 60.0(3) . . ?
B7 B8 B9 108.4(4) . . ?
B3 B8 B9 107.5(4) . . ?
B12 B8 B4 107.5(4) . . ?
B7 B8 B4 108.0(4) . . ?
B3 B8 B4 59.5(3) . . ?
B9 B8 B4 59.6(3) . . ?
B6 B10 B11 60.8(3) . . ?
B6 B10 B5 60.4(3) . . ?
B11 B10 B5 108.3(4) . . ?
B6 B10 B12 107.9(4) . . ?
B11 B10 B12 59.4(3) . . ?
B5 B10 B12 106.7(4) . . ?
B6 B10 B9 107.9(4) . . ?
B11 B10 B9 107.2(4) . . ?
B5 B10 B9 59.3(3) . . ?
B12 B10 B9 59.3(3) . . ?
C2 B11 B12 105.2(4) . . ?
C2 B11 B10 105.4(4) . . ?
B12 B11 B10 60.9(3) . . ?
C2 B11 B7 58.7(3) . . ?
B12 B11 B7 60.2(3) . . ?
B10 B11 B7 109.1(4) . . ?
C2 B11 B6 59.2(3) . . ?
B12 B11 B6 108.0(4) . . ?
B10 B11 B6 59.3(3) . . ?
B7 B11 B6 108.2(3) . . ?
B11 B12 B8 108.3(4) . . ?
B11 B12 B7 60.1(3) . . ?
B8 B12 B7 59.9(3) . . ?
B11 B12 B9 108.5(4) . . ?
B8 B12 B9 60.5(3) . . ?
B7 B12 B9 108.5(4) . . ?
B11 B12 B10 59.7(3) . . ?
B8 B12 B10 108.8(4) . . ?
B7 B12 B10 108.0(4) . . ?
B9 B12 B10 60.7(3) . . ?

loop_
_geom_bond_atom_site_label_1
_geom_bond_atom_site_label_2
_geom_bond_distance
_geom_bond_site_symmetry_2
_geom_bond_publ_flag
Ir1 C15 2.145(5) . ?
Ir1 C16 2.152(5) . ?
Ir1 C20 2.193(5) . ?
Ir1 C19 2.238(5) . ?
Ir1 P1 2.2668(11) . ?
Ir1 S1 2.2849(11) . ?
S1 C1 1.798(4) . ?
P1 C3 1.821(4) . ?
P1 C9 1.827(4) . ?
P1 C2 1.884(4) . ?
C1 C2 1.677(6) . ?
C1 B4 1.711(6) . ?
C1 B3 1.713(6) . ?
C1 B5 1.716(7) . ?
C1 B6 1.727(6) . ?
C2 B7 1.713(6) . ?
C2 B11 1.715(6) . ?
C2 B3 1.725(6) . ?
C2 B6 1.733(7) . ?
C3 C4 1.393(6) . ?
C3 C8 1.394(6) . ?
C4 C5 1.393(6) . ?
C5 C6 1.372(8) . ?
C6 C7 1.375(8) . ?
C7 C8 1.398(6) . ?
C9 C10 1.386(6) . ?
C9 C14 1.396(6) . ?
C10 C11 1.397(7) . ?
C11 C12 1.378(10) . ?
C12 C13 1.364(10) . ?
C13 C14 1.386(7) . ?
C15 C16 1.412(8) . ?
C15 C22 1.507(9) . ?
C16 C17 1.529(7) . ?
C17 C18 1.460(9) . ?
C18 C19 1.507(8) . ?
C19 C20 1.360(8) . ?
C20 C21 1.506(8) . ?
C21 C22 1.465(11) . ?
B3 B4 1.774(7) . ?
B3 B8 1.776(7) . ?
B3 B7 1.786(7) . ?
B4 B5 1.771(8) . ?
B4 B9 1.782(8) . ?
B4 B8 1.796(8) . ?
B5 B9 1.775(8) . ?
B5 B10 1.779(8) . ?
B5 B6 1.784(7) . ?
B6 B10 1.765(7) . ?
B6 B11 1.791(7) . ?
B7 B8 1.774(8) . ?
B7 B11 1.778(7) . ?
B7 B12 1.780(8) . ?
B9 B12 1.784(8) . ?
B9 B8 1.792(9) . ?
B9 B10 1.809(9) . ?
B8 B12 1.773(8) . ?
B10 B11 1.776(8) . ?
B10 B12 1.798(8) . ?
B11 B12 1.770(8) . ?

loop_
_geom_torsion_atom_site_label_1
_geom_torsion_atom_site_label_2
_geom_torsion_atom_site_label_3
_geom_torsion_atom_site_label_4
_geom_torsion
_geom_torsion_site_symmetry_1
_geom_torsion_site_symmetry_2
_geom_torsion_site_symmetry_3
_geom_torsion_site_symmetry_4
_geom_torsion_publ_flag
C15 Ir1 S1 C1 108.7(5) . . . . ?
C16 Ir1 S1 C1 -93.2(4) . . . . ?
C20 Ir1 S1 C1 167.2(2) . . . . ?
C19 Ir1 S1 C1 -157.2(2) . . . . ?
P1 Ir1 S1 C1 11.60(16) . . . . ?
C15 Ir1 P1 C3 -59.1(2) . . . . ?
C16 Ir1 P1 C3 -97.4(2) . . . . ?
C20 Ir1 P1 C3 13.2(4) . . . . ?
C19 Ir1 P1 C3 -158.0(7) . . . . ?
S1 Ir1 P1 C3 101.84(16) . . . . ?
C15 Ir1 P1 C9 63.8(2) . . . . ?
C16 Ir1 P1 C9 25.4(2) . . . . ?
C20 Ir1 P1 C9 136.0(4) . . . . ?
C19 Ir1 P1 C9 -35.1(7) . . . . ?
S1 Ir1 P1 C9 -135.33(16) . . . . ?
C15 Ir1 P1 C2 -173.9(2) . . . . ?
C16 Ir1 P1 C2 147.7(2) . . . . ?
C20 Ir1 P1 C2 -101.6(4) . . . . ?
C19 Ir1 P1 C2 87.2(7) . . . . ?
S1 Ir1 P1 C2 -13.00(15) . . . . ?
Ir1 S1 C1 C2 -7.7(4) . . . . ?
Ir1 S1 C1 B4 135.3(3) . . . . ?
Ir1 S1 C1 B3 62.8(3) . . . . ?
Ir1 S1 C1 B5 -151.0(3) . . . . ?
Ir1 S1 C1 B6 -78.2(3) . . . . ?
B4 C1 C2 B7 -0.2(5) . . . . ?
B3 C1 C2 B7 38.9(3) . . . . ?
B5 C1 C2 B7 -67.3(4) . . . . ?
B6 C1 C2 B7 -106.8(4) . . . . ?
S1 C1 C2 B7 146.0(3) . . . . ?
B4 C1 C2 B11 67.0(4) . . . . ?
B3 C1 C2 B11 106.1(4) . . . . ?
B5 C1 C2 B11 -0.1(5) . . . . ?
B6 C1 C2 B11 -39.5(3) . . . . ?
S1 C1 C2 B11 -146.8(3) . . . . ?
B4 C1 C2 B3 -39.1(3) . . . . ?
B5 C1 C2 B3 -106.2(4) . . . . ?
B6 C1 C2 B3 -145.7(3) . . . . ?
S1 C1 C2 B3 107.1(4) . . . . ?
B4 C1 C2 B6 106.6(4) . . . . ?
B3 C1 C2 B6 145.7(3) . . . . ?
B5 C1 C2 B6 39.5(3) . . . . ?
S1 C1 C2 B6 -107.3(4) . . . . ?
B4 C1 C2 P1 -148.4(3) . . . . ?
B3 C1 C2 P1 -109.3(3) . . . . ?
B5 C1 C2 P1 144.5(3) . . . . ?
B6 C1 C2 P1 105.0(3) . . . . ?
S1 C1 C2 P1 -2.2(4) . . . . ?
C3 P1 C2 C1 -110.7(3) . . . . ?
C9 P1 C2 C1 137.2(3) . . . . ?
Ir1 P1 C2 C1 11.3(3) . . . . ?
C3 P1 C2 B7 108.2(4) . . . . ?
C9 P1 C2 B7 -3.8(4) . . . . ?
Ir1 P1 C2 B7 -129.8(3) . . . . ?
C3 P1 C2 B11 27.0(4) . . . . ?
C9 P1 C2 B11 -85.1(4) . . . . ?
Ir1 P1 C2 B11 149.0(3) . . . . ?
C3 P1 C2 B3 -177.1(3) . . . . ?
C9 P1 C2 B3 70.9(3) . . . . ?
Ir1 P1 C2 B3 -55.1(3) . . . . ?
C3 P1 C2 B6 -44.7(3) . . . . ?
C9 P1 C2 B6 -156.8(3) . . . . ?
Ir1 P1 C2 B6 77.3(3) . . . . ?
C9 P1 C3 C4 -140.5(4) . . . . ?
C2 P1 C3 C4 105.8(4) . . . . ?
Ir1 P1 C3 C4 -13.2(4) . . . . ?
C9 P1 C3 C8 41.1(4) . . . . ?
C2 P1 C3 C8 -72.6(4) . . . . ?
Ir1 P1 C3 C8 168.4(3) . . . . ?
C8 C3 C4 C5 1.2(7) . . . . ?
P1 C3 C4 C5 -177.2(4) . . . . ?
C3 C4 C5 C6 -1.0(7) . . . . ?
C4 C5 C6 C7 0.3(8) . . . . ?
C5 C6 C7 C8 0.1(8) . . . . ?
C4 C3 C8 C7 -0.9(7) . . . . ?
P1 C3 C8 C7 177.6(3) . . . . ?
C6 C7 C8 C3 0.2(7) . . . . ?
C3 P1 C9 C10 24.9(4) . . . . ?
C2 P1 C9 C10 134.6(4) . . . . ?
Ir1 P1 C9 C10 -102.2(3) . . . . ?
C3 P1 C9 C14 -166.9(4) . . . . ?
C2 P1 C9 C14 -57.2(4) . . . . ?
Ir1 P1 C9 C14 66.0(4) . . . . ?
C14 C9 C10 C11 1.7(7) . . . . ?
P1 C9 C10 C11 169.9(4) . . . . ?
C9 C10 C11 C12 -1.8(8) . . . . ?
C10 C11 C12 C13 1.2(9) . . . . ?
C11 C12 C13 C14 -0.7(9) . . . . ?
C12 C13 C14 C9 0.6(8) . . . . ?
C10 C9 C14 C13 -1.1(7) . . . . ?
P1 C9 C14 C13 -169.4(4) . . . . ?
C20 Ir1 C15 C16 108.5(3) . . . . ?
C19 Ir1 C15 C16 73.7(3) . . . . ?
P1 Ir1 C15 C16 -95.0(3) . . . . ?
S1 Ir1 C15 C16 168.2(3) . . . . ?
C16 Ir1 C15 C22 -119.5(6) . . . . ?
C20 Ir1 C15 C22 -11.0(5) . . . . ?
C19 Ir1 C15 C22 -45.8(5) . . . . ?
P1 Ir1 C15 C22 145.4(4) . . . . ?
S1 Ir1 C15 C22 48.6(7) . . . . ?
C22 C15 C16 C17 1.5(9) . . . . ?
Ir1 C15 C16 C17 -103.8(5) . . . . ?
C22 C15 C16 Ir1 105.3(5) . . . . ?
C20 Ir1 C16 C15 -69.8(3) . . . . ?
C19 Ir1 C16 C15 -102.7(3) . . . . ?
P1 Ir1 C16 C15 87.4(3) . . . . ?
S1 Ir1 C16 C15 -168.5(3) . . . . ?
C15 Ir1 C16 C17 120.3(6) . . . . ?
C20 Ir1 C16 C17 50.5(5) . . . . ?
C19 Ir1 C16 C17 17.6(4) . . . . ?
P1 Ir1 C16 C17 -152.3(4) . . . . ?
S1 Ir1 C16 C17 -48.3(7) . . . . ?
C15 C16 C17 C18 53.0(8) . . . . ?
Ir1 C16 C17 C18 -27.8(8) . . . . ?
C16 C17 C18 C19 23.1(10) . . . . ?
C17 C18 C19 C20 -87.3(8) . . . . ?
C17 C18 C19 Ir1 -7.4(9) . . . . ?
C15 Ir1 C19 C20 74.6(4) . . . . ?
C16 Ir1 C19 C20 111.9(4) . . . . ?
P1 Ir1 C19 C20 173.7(5) . . . . ?
S1 Ir1 C19 C20 -86.2(3) . . . . ?
C15 Ir1 C19 C18 -43.3(5) . . . . ?
C16 Ir1 C19 C18 -6.1(5) . . . . ?
C20 Ir1 C19 C18 -117.9(6) . . . . ?
P1 Ir1 C19 C18 55.8(9) . . . . ?
S1 Ir1 C19 C18 155.8(5) . . . . ?
C18 C19 C20 C21 3.0(8) . . . . ?
Ir1 C19 C20 C21 -101.0(6) . . . . ?
C18 C19 C20 Ir1 104.0(5) . . . . ?
C15 Ir1 C20 C19 -102.4(4) . . . . ?
C16 Ir1 C20 C19 -66.2(3) . . . . ?
P1 Ir1 C20 C19 -177.0(3) . . . . ?
S1 Ir1 C20 C19 94.2(3) . . . . ?
C15 Ir1 C20 C21 21.5(5) . . . . ?
C16 Ir1 C20 C21 57.7(5) . . . . ?
C19 Ir1 C20 C21 123.9(6) . . . . ?
P1 Ir1 C20 C21 -53.1(7) . . . . ?
S1 Ir1 C20 C21 -142.0(5) . . . . ?
C19 C20 C21 C22 53.0(10) . . . . ?
Ir1 C20 C21 C22 -30.1(9) . . . . ?
C20 C21 C22 C15 22.3(11) . . . . ?
C16 C15 C22 C21 -84.1(9) . . . . ?
Ir1 C15 C22 C21 -2.3(8) . . . . ?
B4 C1 B3 C2 138.3(4) . . . . ?
B5 C1 B3 C2 101.5(4) . . . . ?
B6 C1 B3 C2 32.6(3) . . . . ?
S1 C1 B3 C2 -109.9(3) . . . . ?
C2 C1 B3 B4 -138.3(4) . . . . ?
B5 C1 B3 B4 -36.8(4) . . . . ?
B6 C1 B3 B4 -105.7(4) . . . . ?
S1 C1 B3 B4 111.8(4) . . . . ?
C2 C1 B3 B8 -98.1(4) . . . . ?
B4 C1 B3 B8 40.2(3) . . . . ?
B5 C1 B3 B8 3.4(5) . . . . ?
B6 C1 B3 B8 -65.5(4) . . . . ?
S1 C1 B3 B8 152.0(3) . . . . ?
C2 C1 B3 B7 -35.8(3) . . . . ?
B4 C1 B3 B7 102.5(4) . . . . ?
B5 C1 B3 B7 65.7(4) . . . . ?
B6 C1 B3 B7 -3.2(5) . . . . ?
S1 C1 B3 B7 -145.7(3) . . . . ?
B7 C2 B3 C1 -138.5(4) . . . . ?
B11 C2 B3 C1 -101.0(4) . . . . ?
B6 C2 B3 C1 -32.3(3) . . . . ?
P1 C2 B3 C1 100.0(3) . . . . ?
C1 C2 B3 B4 36.2(3) . . . . ?
B7 C2 B3 B4 -102.3(4) . . . . ?
B11 C2 B3 B4 -64.8(4) . . . . ?
B6 C2 B3 B4 3.9(5) . . . . ?
P1 C2 B3 B4 136.2(3) . . . . ?
C1 C2 B3 B8 99.5(4) . . . . ?
B7 C2 B3 B8 -39.1(3) . . . . ?
B11 C2 B3 B8 -1.6(5) . . . . ?
B6 C2 B3 B8 67.2(4) . . . . ?
P1 C2 B3 B8 -160.6(3) . . . . ?
C1 C2 B3 B7 138.5(4) . . . . ?
B11 C2 B3 B7 37.5(3) . . . . ?
B6 C2 B3 B7 106.2(4) . . . . ?
P1 C2 B3 B7 -121.5(3) . . . . ?
C2 C1 B4 B5 -103.0(4) . . . . ?
B3 C1 B4 B5 -141.6(4) . . . . ?
B6 C1 B4 B5 -36.3(4) . . . . ?
S1 C1 B4 B5 111.3(4) . . . . ?
C2 C1 B4 B3 38.6(3) . . . . ?
B5 C1 B4 B3 141.6(4) . . . . ?
B6 C1 B4 B3 105.3(4) . . . . ?
S1 C1 B4 B3 -107.1(4) . . . . ?
C2 C1 B4 B9 -63.5(5) . . . . ?
B3 C1 B4 B9 -102.1(4) . . . . ?
B5 C1 B4 B9 39.5(4) . . . . ?
B6 C1 B4 B9 3.2(5) . . . . ?
S1 C1 B4 B9 150.9(3) . . . . ?
C2 C1 B4 B8 -1.0(5) . . . . ?
B3 C1 B4 B8 -39.5(3) . . . . ?
B5 C1 B4 B8 102.0(4) . . . . ?
B6 C1 B4 B8 65.8(5) . . . . ?
S1 C1 B4 B8 -146.6(3) . . . . ?
C2 B3 B4 C1 -36.0(3) . . . . ?
B8 B3 B4 C1 -134.6(4) . . . . ?
B7 B3 B4 C1 -97.3(4) . . . . ?
C1 B3 B4 B5 34.1(3) . . . . ?
C2 B3 B4 B5 -2.0(5) . . . . ?
B8 B3 B4 B5 -100.5(4) . . . . ?
B7 B3 B4 B5 -63.3(4) . . . . ?
C1 B3 B4 B9 97.4(4) . . . . ?
C2 B3 B4 B9 61.4(4) . . . . ?
B8 B3 B4 B9 -37.1(4) . . . . ?
B7 B3 B4 B9 0.1(5) . . . . ?
C1 B3 B4 B8 134.6(4) . . . . ?
C2 B3 B4 B8 98.5(4) . . . . ?
B7 B3 B4 B8 37.2(3) . . . . ?
C2 C1 B5 B4 103.5(4) . . . . ?
B3 C1 B5 B4 36.9(4) . . . . ?
B6 C1 B5 B4 142.4(4) . . . . ?
S1 C1 B5 B4 -110.5(4) . . . . ?
C2 C1 B5 B9 63.7(4) . . . . ?
B4 C1 B5 B9 -39.8(4) . . . . ?
B3 C1 B5 B9 -2.8(5) . . . . ?
B6 C1 B5 B9 102.6(4) . . . . ?
S1 C1 B5 B9 -150.2(3) . . . . ?
C2 C1 B5 B10 0.0(5) . . . . ?
B4 C1 B5 B10 -103.5(4) . . . . ?
B3 C1 B5 B10 -66.6(5) . . . . ?
B6 C1 B5 B10 38.9(3) . . . . ?
S1 C1 B5 B10 146.0(3) . . . . ?
C2 C1 B5 B6 -38.9(3) . . . . ?
B4 C1 B5 B6 -142.4(4) . . . . ?
B3 C1 B5 B6 -105.5(4) . . . . ?
S1 C1 B5 B6 107.1(4) . . . . ?
B3 B4 B5 C1 -34.0(3) . . . . ?
B9 B4 B5 C1 -134.8(4) . . . . ?
B8 B4 B5 C1 -97.0(4) . . . . ?
C1 B4 B5 B9 134.8(4) . . . . ?
B3 B4 B5 B9 100.9(4) . . . . ?
B8 B4 B5 B9 37.8(4) . . . . ?
C1 B4 B5 B10 96.6(4) . . . . ?
B3 B4 B5 B10 62.6(5) . . . . ?
B9 B4 B5 B10 -38.3(4) . . . . ?
B8 B4 B5 B10 -0.5(5) . . . . ?
C1 B4 B5 B6 33.5(3) . . . . ?
B3 B4 B5 B6 -0.5(5) . . . . ?
B9 B4 B5 B6 -101.4(4) . . . . ?
B8 B4 B5 B6 -63.6(5) . . . . ?
B4 C1 B6 C2 -101.6(4) . . . . ?
B3 C1 B6 C2 -32.6(3) . . . . ?
B5 C1 B6 C2 -137.8(4) . . . . ?
S1 C1 B6 C2 109.8(3) . . . . ?
C2 C1 B6 B10 98.5(4) . . . . ?
B4 C1 B6 B10 -3.1(5) . . . . ?
B3 C1 B6 B10 65.9(5) . . . . ?
B5 C1 B6 B10 -39.3(3) . . . . ?
S1 C1 B6 B10 -151.7(3) . . . . ?
C2 C1 B6 B5 137.8(4) . . . . ?
B4 C1 B6 B5 36.2(4) . . . . ?
B3 C1 B6 B5 105.2(4) . . . . ?
S1 C1 B6 B5 -112.4(4) . . . . ?
C2 C1 B6 B11 36.2(3) . . . . ?
B4 C1 B6 B11 -65.4(4) . . . . ?
B3 C1 B6 B11 3.6(5) . . . . ?
B5 C1 B6 B11 -101.6(4) . . . . ?
S1 C1 B6 B11 146.0(3) . . . . ?
B7 C2 B6 C1 101.0(4) . . . . ?
B11 C2 B6 C1 137.8(4) . . . . ?
B3 C2 B6 C1 32.1(3) . . . . ?
P1 C2 B6 C1 -101.9(3) . . . . ?
C1 C2 B6 B10 -98.9(4) . . . . ?
B7 C2 B6 B10 2.2(5) . . . . ?
B11 C2 B6 B10 38.9(4) . . . . ?
B3 C2 B6 B10 -66.8(4) . . . . ?
P1 C2 B6 B10 159.2(3) . . . . ?
C1 C2 B6 B5 -36.3(3) . . . . ?
B7 C2 B6 B5 64.7(4) . . . . ?
B11 C2 B6 B5 101.4(4) . . . . ?
B3 C2 B6 B5 -4.2(5) . . . . ?
P1 C2 B6 B5 -138.3(3) . . . . ?
C1 C2 B6 B11 -137.8(4) . . . . ?
B7 C2 B6 B11 -36.7(3) . . . . ?
B3 C2 B6 B11 -105.7(4) . . . . ?
P1 C2 B6 B11 120.3(3) . . . . ?
B4 B5 B6 C1 -33.3(3) . . . . ?
B9 B5 B6 C1 -97.3(4) . . . . ?
B10 B5 B6 C1 -135.2(4) . . . . ?
C1 B5 B6 C2 36.1(3) . . . . ?
B4 B5 B6 C2 2.8(5) . . . . ?
B9 B5 B6 C2 -61.2(4) . . . . ?
B10 B5 B6 C2 -99.1(4) . . . . ?
C1 B5 B6 B10 135.2(4) . . . . ?
B4 B5 B6 B10 101.9(4) . . . . ?
B9 B5 B6 B10 37.9(4) . . . . ?
C1 B5 B6 B11 97.0(4) . . . . ?
B4 B5 B6 B11 63.6(4) . . . . ?
B9 B5 B6 B11 -0.4(5) . . . . ?
B10 B5 B6 B11 -38.2(4) . . . . ?
C1 C2 B7 B8 1.3(4) . . . . ?
B11 C2 B7 B8 -101.8(4) . . . . ?
B3 C2 B7 B8 39.2(3) . . . . ?
B6 C2 B7 B8 -65.0(4) . . . . ?
P1 C2 B7 B8 142.4(4) . . . . ?
C1 C2 B7 B11 103.0(4) . . . . ?
B3 C2 B7 B11 141.0(4) . . . . ?
B6 C2 B7 B11 36.8(4) . . . . ?
P1 C2 B7 B11 -115.9(4) . . . . ?
C1 C2 B7 B12 63.5(4) . . . . ?
B11 C2 B7 B12 -39.5(3) . . . . ?
B3 C2 B7 B12 101.5(4) . . . . ?
B6 C2 B7 B12 -2.7(5) . . . . ?
P1 C2 B7 B12 -155.4(3) . . . . ?
C1 C2 B7 B3 -38.0(3) . . . . ?
B11 C2 B7 B3 -141.0(4) . . . . ?
B6 C2 B7 B3 -104.2(4) . . . . ?
P1 C2 B7 B3 103.1(4) . . . . ?
C1 B3 B7 C2 35.8(3) . . . . ?
B4 B3 B7 C2 97.5(4) . . . . ?
B8 B3 B7 C2 135.2(4) . . . . ?
C1 B3 B7 B8 -99.3(4) . . . . ?
C2 B3 B7 B8 -135.2(4) . . . . ?
B4 B3 B7 B8 -37.7(4) . . . . ?
C1 B3 B7 B11 1.4(5) . . . . ?
C2 B3 B7 B11 -34.4(3) . . . . ?
B4 B3 B7 B11 63.1(4) . . . . ?
B8 B3 B7 B11 100.8(4) . . . . ?
C1 B3 B7 B12 -61.5(4) . . . . ?
C2 B3 B7 B12 -97.3(4) . . . . ?
B4 B3 B7 B12 0.2(5) . . . . ?
B8 B3 B7 B12 37.9(4) . . . . ?
C1 B5 B9 B4 39.0(3) . . . . ?
B10 B5 B9 B4 138.1(4) . . . . ?
B6 B5 B9 B4 101.0(4) . . . . ?
C1 B5 B9 B12 -61.6(5) . . . . ?
B4 B5 B9 B12 -100.6(4) . . . . ?
B10 B5 B9 B12 37.5(4) . . . . ?
B6 B5 B9 B12 0.4(5) . . . . ?
C1 B5 B9 B8 1.1(5) . . . . ?
B4 B5 B9 B8 -37.9(4) . . . . ?
B10 B5 B9 B8 100.2(4) . . . . ?
B6 B5 B9 B8 63.1(5) . . . . ?
C1 B5 B9 B10 -99.1(4) . . . . ?
B4 B5 B9 B10 -138.1(4) . . . . ?
B6 B5 B9 B10 -37.1(4) . . . . ?
C1 B4 B9 B5 -39.1(3) . . . . ?
B3 B4 B9 B5 -100.7(4) . . . . ?
B8 B4 B9 B5 -137.7(4) . . . . ?
C1 B4 B9 B12 61.3(5) . . . . ?
B5 B4 B9 B12 100.4(4) . . . . ?
B3 B4 B9 B12 -0.3(5) . . . . ?
B8 B4 B9 B12 -37.3(4) . . . . ?
C1 B4 B9 B8 98.6(4) . . . . ?
B5 B4 B9 B8 137.7(4) . . . . ?
B3 B4 B9 B8 37.0(4) . . . . ?
C1 B4 B9 B10 -2.0(5) . . . . ?
B5 B4 B9 B10 37.1(4) . . . . ?
B3 B4 B9 B10 -63.6(5) . . . . ?
B8 B4 B9 B10 -100.6(4) . . . . ?
C2 B7 B8 B12 98.5(4) . . . . ?
B11 B7 B8 B12 36.8(4) . . . . ?
B3 B7 B8 B12 137.3(4) . . . . ?
C2 B7 B8 B3 -38.9(3) . . . . ?
B11 B7 B8 B3 -100.5(4) . . . . ?
B12 B7 B8 B3 -137.3(4) . . . . ?
C2 B7 B8 B9 61.2(4) . . . . ?
B11 B7 B8 B9 -0.4(5) . . . . ?
B12 B7 B8 B9 -37.2(4) . . . . ?
B3 B7 B8 B9 100.1(4) . . . . ?
C2 B7 B8 B4 -1.8(5) . . . . ?
B11 B7 B8 B4 -63.5(5) . . . . ?
B12 B7 B8 B4 -100.3(4) . . . . ?
B3 B7 B8 B4 37.0(4) . . . . ?
C1 B3 B8 B12 60.9(5) . . . . ?
C2 B3 B8 B12 0.2(5) . . . . ?
B4 B3 B8 B12 100.2(4) . . . . ?
B7 B3 B8 B12 -38.2(4) . . . . ?
C1 B3 B8 B7 99.1(4) . . . . ?
C2 B3 B8 B7 38.4(3) . . . . ?
B4 B3 B8 B7 138.4(4) . . . . ?
C1 B3 B8 B9 -2.5(5) . . . . ?
C2 B3 B8 B9 -63.2(5) . . . . ?
B4 B3 B8 B9 36.8(4) . . . . ?
B7 B3 B8 B9 -101.6(4) . . . . ?
C1 B3 B8 B4 -39.2(3) . . . . ?
C2 B3 B8 B4 -100.0(4) . . . . ?
B7 B3 B8 B4 -138.4(4) . . . . ?
B5 B9 B8 B12 -100.3(4) . . . . ?
B4 B9 B8 B12 -137.9(4) . . . . ?
B10 B9 B8 B12 -37.5(4) . . . . ?
B5 B9 B8 B7 -62.9(5) . . . . ?
B4 B9 B8 B7 -100.6(4) . . . . ?
B12 B9 B8 B7 37.3(4) . . . . ?
B10 B9 B8 B7 -0.2(5) . . . . ?
B5 B9 B8 B3 0.9(5) . . . . ?
B4 B9 B8 B3 -36.8(4) . . . . ?
B12 B9 B8 B3 101.1(4) . . . . ?
B10 B9 B8 B3 63.6(5) . . . . ?
B5 B9 B8 B4 37.6(4) . . . . ?
B12 B9 B8 B4 137.9(4) . . . . ?
B10 B9 B8 B4 100.4(4) . . . . ?
C1 B4 B8 B12 -61.9(5) . . . . ?
B5 B4 B8 B12 -0.2(5) . . . . ?
B3 B4 B8 B12 -101.0(4) . . . . ?
B9 B4 B8 B12 37.5(4) . . . . ?
C1 B4 B8 B7 1.7(5) . . . . ?
B5 B4 B8 B7 63.4(5) . . . . ?
B3 B4 B8 B7 -37.4(3) . . . . ?
B9 B4 B8 B7 101.1(4) . . . . ?
C1 B4 B8 B3 39.1(3) . . . . ?
B5 B4 B8 B3 100.8(4) . . . . ?
B9 B4 B8 B3 138.5(4) . . . . ?
C1 B4 B8 B9 -99.4(4) . . . . ?
B5 B4 B8 B9 -37.7(4) . . . . ?
B3 B4 B8 B9 -138.5(4) . . . . ?
C1 B6 B10 B11 -98.4(4) . . . . ?
C2 B6 B10 B11 -38.1(3) . . . . ?
B5 B6 B10 B11 -136.9(4) . . . . ?
C1 B6 B10 B5 38.5(3) . . . . ?
C2 B6 B10 B5 98.8(4) . . . . ?
B11 B6 B10 B5 136.9(4) . . . . ?
C1 B6 B10 B12 -61.0(5) . . . . ?
C2 B6 B10 B12 -0.7(5) . . . . ?
B5 B6 B10 B12 -99.5(4) . . . . ?
B11 B6 B10 B12 37.5(4) . . . . ?
C1 B6 B10 B9 1.7(5) . . . . ?
C2 B6 B10 B9 62.0(5) . . . . ?
B5 B6 B10 B9 -36.9(4) . . . . ?
B11 B6 B10 B9 100.1(4) . . . . ?
C1 B5 B10 B6 -38.8(3) . . . . ?
B4 B5 B10 B6 -100.5(4) . . . . ?
B9 B5 B10 B6 -138.4(4) . . . . ?
C1 B5 B10 B11 0.1(5) . . . . ?
B4 B5 B10 B11 -61.6(5) . . . . ?
B9 B5 B10 B11 -99.5(4) . . . . ?
B6 B5 B10 B11 38.8(4) . . . . ?
C1 B5 B10 B12 62.6(4) . . . . ?
B4 B5 B10 B12 0.9(5) . . . . ?
B9 B5 B10 B12 -37.0(4) . . . . ?
B6 B5 B10 B12 101.4(4) . . . . ?
C1 B5 B10 B9 99.6(4) . . . . ?
B4 B5 B10 B9 37.9(4) . . . . ?
B6 B5 B10 B9 138.4(4) . . . . ?
B5 B9 B10 B6 37.4(4) . . . . ?
B4 B9 B10 B6 0.2(5) . . . . ?
B12 B9 B10 B6 -100.6(4) . . . . ?
B8 B9 B10 B6 -63.3(5) . . . . ?
B5 B9 B10 B11 101.4(4) . . . . ?
B4 B9 B10 B11 64.2(5) . . . . ?
B12 B9 B10 B11 -36.5(4) . . . . ?
B8 B9 B10 B11 0.7(5) . . . . ?
B4 B9 B10 B5 -37.2(4) . . . . ?
B12 B9 B10 B5 -137.9(4) . . . . ?
B8 B9 B10 B5 -100.7(4) . . . . ?
B5 B9 B10 B12 137.9(4) . . . . ?
B4 B9 B10 B12 100.7(4) . . . . ?
B8 B9 B10 B12 37.2(4) . . . . ?
C1 C2 B11 B12 -63.3(4) . . . . ?
B7 C2 B11 B12 39.8(3) . . . . ?
B3 C2 B11 B12 2.3(5) . . . . ?
B6 C2 B11 B12 -102.1(4) . . . . ?
P1 C2 B11 B12 158.8(3) . . . . ?
C1 C2 B11 B10 0.1(5) . . . . ?
B7 C2 B11 B10 103.3(4) . . . . ?
B3 C2 B11 B10 65.8(5) . . . . ?
B6 C2 B11 B10 -38.7(3) . . . . ?
P1 C2 B11 B10 -137.7(3) . . . . ?
C1 C2 B11 B7 -103.2(4) . . . . ?
B3 C2 B11 B7 -37.5(3) . . . . ?
B6 C2 B11 B7 -142.0(4) . . . . ?
P1 C2 B11 B7 119.0(4) . . . . ?
C1 C2 B11 B6 38.8(3) . . . . ?
B7 C2 B11 B6 142.0(4) . . . . ?
B3 C2 B11 B6 104.4(4) . . . . ?
P1 C2 B11 B6 -99.0(4) . . . . ?
B6 B10 B11 C2 38.6(3) . . . . ?
B5 B10 B11 C2 -0.1(5) . . . . ?
B12 B10 B11 C2 -99.1(4) . . . . ?
B9 B10 B11 C2 -62.6(5) . . . . ?
B6 B10 B11 B12 137.7(4) . . . . ?
B5 B10 B11 B12 99.0(4) . . . . ?
B9 B10 B11 B12 36.5(4) . . . . ?
B6 B10 B11 B7 100.3(4) . . . . ?
B5 B10 B11 B7 61.6(5) . . . . ?
B12 B10 B11 B7 -37.5(4) . . . . ?
B9 B10 B11 B7 -1.0(5) . . . . ?
B5 B10 B11 B6 -38.7(4) . . . . ?
B12 B10 B11 B6 -137.7(4) . . . . ?
B9 B10 B11 B6 -101.3(4) . . . . ?
B8 B7 B11 C2 97.7(4) . . . . ?
B12 B7 B11 C2 134.6(4) . . . . ?
B3 B7 B11 C2 34.5(3) . . . . ?
C2 B7 B11 B12 -134.6(4) . . . . ?
B8 B7 B11 B12 -36.9(4) . . . . ?
B3 B7 B11 B12 -100.1(4) . . . . ?
C2 B7 B11 B10 -96.8(4) . . . . ?
B8 B7 B11 B10 0.9(5) . . . . ?
B12 B7 B11 B10 37.8(4) . . . . ?
B3 B7 B11 B10 -62.3(5) . . . . ?
C2 B7 B11 B6 -33.8(3) . . . . ?
B8 B7 B11 B6 63.9(4) . . . . ?
B12 B7 B11 B6 100.8(4) . . . . ?
B3 B7 B11 B6 0.7(5) . . . . ?
C1 B6 B11 C2 -36.1(3) . . . . ?
B10 B6 B11 C2 -135.5(4) . . . . ?
B5 B6 B11 C2 -97.2(4) . . . . ?
C1 B6 B11 B12 61.2(4) . . . . ?
C2 B6 B11 B12 97.3(4) . . . . ?
B10 B6 B11 B12 -38.2(4) . . . . ?
B5 B6 B11 B12 0.2(5) . . . . ?
C1 B6 B11 B10 99.4(4) . . . . ?
C2 B6 B11 B10 135.5(4) . . . . ?
B5 B6 B11 B10 38.4(4) . . . . ?
C1 B6 B11 B7 -2.5(4) . . . . ?
C2 B6 B11 B7 33.6(3) . . . . ?
B10 B6 B11 B7 -101.9(4) . . . . ?
B5 B6 B11 B7 -63.5(4) . . . . ?
C2 B11 B12 B8 -2.1(5) . . . . ?
B10 B11 B12 B8 -101.5(4) . . . . ?
B7 B11 B12 B8 37.0(4) . . . . ?
B6 B11 B12 B8 -64.1(5) . . . . ?
C2 B11 B12 B7 -39.1(3) . . . . ?
B10 B11 B12 B7 -138.5(4) . . . . ?
B6 B11 B12 B7 -101.1(4) . . . . ?
C2 B11 B12 B9 62.1(5) . . . . ?
B10 B11 B12 B9 -37.4(4) . . . . ?
B7 B11 B12 B9 101.1(4) . . . . ?
B6 B11 B12 B9 0.1(5) . . . . ?
C2 B11 B12 B10 99.4(4) . . . . ?
B7 B11 B12 B10 138.5(4) . . . . ?
B6 B11 B12 B10 37.5(4) . . . . ?
B7 B8 B12 B11 -37.1(4) . . . . ?
B3 B8 B12 B11 1.2(5) . . . . ?
B9 B8 B12 B11 101.4(4) . . . . ?
B4 B8 B12 B11 64.1(5) . . . . ?
B3 B8 B12 B7 38.3(4) . . . . ?
B9 B8 B12 B7 138.5(4) . . . . ?
B4 B8 B12 B7 101.1(4) . . . . ?
B7 B8 B12 B9 -138.5(4) . . . . ?
B3 B8 B12 B9 -100.2(4) . . . . ?
B4 B8 B12 B9 -37.3(4) . . . . ?
B7 B8 B12 B10 -100.4(4) . . . . ?
B3 B8 B12 B10 -62.1(5) . . . . ?
B9 B8 B12 B10 38.1(4) . . . . ?
B4 B8 B12 B10 0.8(5) . . . . ?
C2 B7 B12 B11 39.1(3) . . . . ?
B8 B7 B12 B11 138.7(4) . . . . ?
B3 B7 B12 B11 100.8(4) . . . . ?
C2 B7 B12 B8 -99.6(4) . . . . ?
B11 B7 B12 B8 -138.7(4) . . . . ?
B3 B7 B12 B8 -37.9(3) . . . . ?
C2 B7 B12 B9 -62.1(5) . . . . ?
B8 B7 B12 B9 37.5(4) . . . . ?
B11 B7 B12 B9 -101.2(4) . . . . ?
B3 B7 B12 B9 -0.4(5) . . . . ?
C2 B7 B12 B10 2.2(5) . . . . ?
B8 B7 B12 B10 101.7(4) . . . . ?
B11 B7 B12 B10 -36.9(4) . . . . ?
B3 B7 B12 B10 63.8(5) . . . . ?
B5 B9 B12 B11 -0.3(5) . . . . ?
B4 B9 B12 B11 -63.3(5) . . . . ?
B8 B9 B12 B11 -101.0(4) . . . . ?
B10 B9 B12 B11 37.0(4) . . . . ?
B5 B9 B12 B8 100.7(4) . . . . ?
B4 B9 B12 B8 37.7(4) . . . . ?
B10 B9 B12 B8 137.9(4) . . . . ?
B5 B9 B12 B7 63.4(5) . . . . ?
B4 B9 B12 B7 0.5(5) . . . . ?
B8 B9 B12 B7 -37.2(4) . . . . ?
B10 B9 B12 B7 100.7(4) . . . . ?
B5 B9 B12 B10 -37.3(4) . . . . ?
B4 B9 B12 B10 -100.2(4) . . . . ?
B8 B9 B12 B10 -137.9(4) . . . . ?
B6 B10 B12 B11 -38.1(4) . . . . ?
B5 B10 B12 B11 -101.7(4) . . . . ?
B9 B10 B12 B11 -138.7(4) . . . . ?
B6 B10 B12 B8 62.6(5) . . . . ?
B11 B10 B12 B8 100.6(4) . . . . ?
B5 B10 B12 B8 -1.1(5) . . . . ?
B9 B10 B12 B8 -38.0(4) . . . . ?
B6 B10 B12 B7 -0.9(5) . . . . ?
B11 B10 B12 B7 37.1(4) . . . . ?
B5 B10 B12 B7 -64.6(5) . . . . ?
B9 B10 B12 B7 -101.5(4) . . . . ?
B6 B10 B12 B9 100.6(4) . . . . ?
B11 B10 B12 B9 138.7(4) . . . . ?
B5 B10 B12 B9 37.0(4) . . . . ?
